data_7200816
loop_
_publ_author_name
'Hao, Hong-Qing'
'Liu, Wen-Ting'
'Tan, Wei'
'Lin, Zhuo-Jia'
'Tong, Ming-Liang'

_publ_section_title
;
 Spontaneous resolution of chiral metal mandelates by stereochemical
 control
;
_journal_issue 6
_journal_name_full CrystEngComm
_journal_page_first 967
_journal_paper_doi 10.1039/b822506k
_journal_volume 11
_journal_year 2009
_chemical_absolute_configuration R
_chemical_formula_sum 'C29 H28 Co N2 O6'
_chemical_formula_weight 559.46
_chemical_name_systematic
;
?
;
_space_group_IT_number 179
_symmetry_cell_setting hexagonal
_symmetry_space_group_name_Hall 'P 65 2 (0 0 1)'
_symmetry_space_group_name_H-M 'P 65 2 2'
_atom_sites_solution_hydrogens geom
_atom_sites_solution_primary direct
_atom_sites_solution_secondary difmap
_audit_creation_method SHELXL-97
_cell_angle_alpha 90.00
_cell_angle_beta 90.00
_cell_angle_gamma 120.00
_cell_formula_units_Z 6
_cell_length_a 11.5947(16)
_cell_length_b 11.5947(16)
_cell_length_c 33.068(9)
_cell_measurement_reflns_used 2563
_cell_measurement_temperature 293(2)
_cell_measurement_theta_max 27.49
_cell_measurement_theta_min 2.03
_cell_volume 3850.0(13)
_computing_cell_refinement 'Bruker SMART (Bruker, 1998)'
_computing_data_collection 'Bruker SMART (Bruker, 1998)'
_computing_data_reduction 'Bruker SAINT + & SHELXTL (Bruker, 1998)'
_computing_molecular_graphics 'Bruker SHELXTL'
_computing_publication_material 'Bruker SHELXTL'
_computing_structure_refinement 'SHELXL-97 (Sheldrick, 1997)'
_computing_structure_solution 'SHELXS-97 (Sheldrick, 1990)'
_diffrn_ambient_temperature 293(2)
_diffrn_measured_fraction_theta_full 0.913
_diffrn_measured_fraction_theta_max 0.913
_diffrn_measurement_device_type 'Bruker SMART CCD area detector'
_diffrn_measurement_method '\f and \w scans'
_diffrn_radiation_monochromator graphite
_diffrn_radiation_source 'fine-focus sealed tube'
_diffrn_radiation_type MoK\a
_diffrn_radiation_wavelength 0.71073
_diffrn_reflns_av_R_equivalents 0.0655
_diffrn_reflns_av_sigmaI/netI 0.0879
_diffrn_reflns_limit_h_max 5
_diffrn_reflns_limit_h_min -13
_diffrn_reflns_limit_k_max 12
_diffrn_reflns_limit_k_min -12
_diffrn_reflns_limit_l_max 9
_diffrn_reflns_limit_l_min -42
_diffrn_reflns_number 7061
_diffrn_reflns_theta_full 27.49
_diffrn_reflns_theta_max 27.49
_diffrn_reflns_theta_min 2.03
_exptl_absorpt_coefficient_mu 0.716
_exptl_absorpt_correction_T_max 0.9002
_exptl_absorpt_correction_T_min 0.7980
_exptl_absorpt_correction_type multi-scan
_exptl_absorpt_process_details 'SADABS (Bruker, 2002)'
_exptl_crystal_colour purple
_exptl_crystal_density_diffrn 1.448
_exptl_crystal_density_method 'not measured'
_exptl_crystal_description block
_exptl_crystal_F_000 1746
_exptl_crystal_size_max 0.33
_exptl_crystal_size_mid 0.17
_exptl_crystal_size_min 0.15
_refine_diff_density_max 0.938
_refine_diff_density_min -0.478
_refine_diff_density_rms 0.094
_refine_ls_abs_structure_details 'Flack H D (1983), Acta Cryst. A39, 876-881'
_refine_ls_abs_structure_Flack 0.11(8)
_refine_ls_extinction_method none
_refine_ls_goodness_of_fit_ref 1.017
_refine_ls_hydrogen_treatment mixed
_refine_ls_matrix_type full
_refine_ls_number_parameters 174
_refine_ls_number_reflns 2563
_refine_ls_number_restraints 100
_refine_ls_restrained_S_all 1.073
_refine_ls_R_factor_all 0.1389
_refine_ls_R_factor_gt 0.1025
_refine_ls_shift/su_max 0.001
_refine_ls_shift/su_mean 0.000
_refine_ls_structure_factor_coef Fsqd
_refine_ls_weighting_details 'calc w=1/[\s^2^(Fo^2^)+(0.1012P)^2^+15.3704P] where P=(Fo^2^+2Fc^2^)/3'
_refine_ls_weighting_scheme calc
_refine_ls_wR_factor_gt 0.2294
_refine_ls_wR_factor_ref 0.2551
_reflns_number_gt 1746
_reflns_number_total 2563
_reflns_threshold_expression >2sigma(I)
_cod_data_source_file b822506k.txt
_cod_data_source_block complex5R
_cod_original_cell_volume 3849.9(13)
_cod_original_sg_symbol_H-M P6522
_cod_database_code 7200816

loop_
_symmetry_equiv_pos_as_xyz
'x, y, z'
'-y, x-y, z+2/3'
'-x+y, -x, z+1/3'
'-x, -y, z+1/2'
'y, -x+y, z+1/6'
'x-y, x, z+5/6'
'y, x, -z+2/3'
'x-y, -y, -z'
'-x, -x+y, -z+1/3'
'-y, -x, -z+1/6'
'-x+y, y, -z+1/2'
'x, x-y, -z+5/6'

loop_
_atom_site_label
_atom_site_type_symbol
_atom_site_fract_x
_atom_site_fract_y
_atom_site_fract_z
_atom_site_U_iso_or_equiv
_atom_site_adp_type
_atom_site_occupancy
_atom_site_symmetry_multiplicity
_atom_site_calc_flag
_atom_site_refinement_flags
_atom_site_disorder_assembly
_atom_site_disorder_group
Co1 Co 0.87211(5) 0.12789(5) 0.0833 0.0462(2) Uani 1 2 d S . .
O1 O 0.8163(3) -0.0757(3) 0.08368(8) 0.0482(10) Uani 1 1 d D . .
H1O H 0.831(2) -0.1201(18) 0.0661(7) 0.058 Uiso 1 1 d D . .
O2 O 0.8499(3) 0.0827(3) 0.14376(8) 0.0467(9) Uani 1 1 d . . .
O3 O 0.8286(4) -0.0645(3) 0.19052(8) 0.0568(12) Uani 1 1 d . . .
N1 N 0.6678(3) 0.0658(5) 0.07371(13) 0.0726(15) Uani 1 1 d DU . .
C1 C 0.6967(5) -0.2643(5) 0.12847(12) 0.0477(17) Uani 1 1 d . . .
C2 C 0.7039(7) -0.3778(6) 0.13076(19) 0.082(3) Uani 1 1 d . . .
H2 H 0.7865 -0.3729 0.1295 0.098 Uiso 1 1 calc R . .
C3 C 0.5863(8) -0.5039(7) 0.1351(2) 0.094(3) Uani 1 1 d U . .
H3 H 0.5921 -0.5808 0.1371 0.113 Uiso 1 1 calc R . .
C4 C 0.4737(8) -0.5112(8) 0.13612(19) 0.098(3) Uani 1 1 d U . .
H4 H 0.3991 -0.5955 0.1385 0.117 Uiso 1 1 calc R . .
C5 C 0.4534(8) -0.4070(9) 0.1340(2) 0.100(3) Uani 1 1 d U . .
H5 H 0.3683 -0.4179 0.1354 0.120 Uiso 1 1 calc R . .
C6 C 0.5726(7) -0.2747(8) 0.12951(18) 0.091(3) Uani 1 1 d . . .
H6 H 0.5645 -0.1990 0.1274 0.109 Uiso 1 1 calc R . .
C7 C 0.8162(4) -0.1301(4) 0.12233(12) 0.0356(12) Uani 1 1 d . . .
H7 H 0.8948 -0.1407 0.1236 0.043 Uiso 1 1 calc R . .
C8 C 0.8329(4) -0.0268(5) 0.15494(12) 0.0355(12) Uani 1 1 d . . .
C9 C 0.2010(11) -0.2010(11) 0.0833 0.137(3) Uani 0.50 2 d SPDU A 1
H9 H 0.2757 -0.1894 0.1001 0.164 Uiso 0.50 1 d PR A 1
C10 C 0.2518(10) -0.0897(10) 0.0553(4) 0.137(3) Uani 0.50 1 d PDU A 1
H10A H 0.2248 -0.0254 0.0623 0.164 Uiso 0.50 1 calc PR A 1
H10B H 0.2286 -0.1179 0.0274 0.164 Uiso 0.50 1 calc PR A 1
C11 C 0.3980(4) -0.0399(5) 0.06450(16) 0.098(2) Uani 0.50 1 d PDU A 1
C9' C 0.1254(8) -0.1254(8) 0.0833 0.137(3) Uani 0.50 2 d SPD A 2
H9' H 0.0489 -0.1449 0.0669 0.164 Uiso 0.50 1 d PR A 2
C10' C 0.2424(8) -0.1124(12) 0.0585(4) 0.137(3) Uani 0.50 1 d PDU A 2
H10C H 0.2324 -0.0784 0.0327 0.164 Uiso 0.50 1 calc PR A 2
H10D H 0.2183 -0.2041 0.0533 0.164 Uiso 0.50 1 calc PR A 2
C11' C 0.3980(4) -0.0399(5) 0.06450(16) 0.098(2) Uani 0.50 1 d PD A 2
C12 C 0.4643(5) 0.0578(6) 0.09140(18) 0.106(3) Uani 1 1 d DU . .
H12 H 0.4190 0.0896 0.1068 0.127 Uiso 1 1 calc R A 1
C13 C 0.6018(5) 0.1121(6) 0.09637(16) 0.087(2) Uani 1 1 d DU A .
H13 H 0.6478 0.1796 0.1151 0.105 Uiso 1 1 calc R . .
C14 C 0.5999(4) -0.0317(6) 0.04703(16) 0.081(2) Uani 1 1 d DU A .
H14 H 0.6457 -0.0623 0.0314 0.097 Uiso 1 1 calc R . .
C15 C 0.4658(5) -0.0877(6) 0.04205(18) 0.100(3) Uani 1 1 d DU . .
H15 H 0.4205 -0.1571 0.0238 0.120 Uiso 1 1 calc R A 1

loop_
_atom_site_aniso_label
_atom_site_aniso_U_11
_atom_site_aniso_U_22
_atom_site_aniso_U_33
_atom_site_aniso_U_23
_atom_site_aniso_U_13
_atom_site_aniso_U_12
Co1 0.0661(2) 0.0661(2) 0.0251(3) 0.0004(4) 0.0004(4) 0.0470(3)
O1 0.0651(16) 0.0517(16) 0.0258(13) -0.0092(13) 0.0083(13) 0.0277(13)
O2 0.0667(16) 0.0574(15) 0.0295(13) -0.0062(11) -0.0015(13) 0.0411(12)
O3 0.090(2) 0.0472(17) 0.0247(13) -0.0081(13) -0.0066(14) 0.0282(16)
N1 0.079(2) 0.118(3) 0.050(2) 0.012(2) 0.0164(18) 0.0718(18)
C1 0.041(3) 0.055(3) 0.0238(18) -0.0078(19) 0.0076(17) 0.006(2)
C2 0.103(5) 0.047(3) 0.075(4) -0.006(3) 0.014(3) 0.022(3)
C3 0.118(4) 0.065(3) 0.084(4) -0.005(3) 0.001(3) 0.034(3)
C4 0.095(4) 0.099(4) 0.060(3) -0.009(3) -0.011(3) 0.019(3)
C5 0.075(4) 0.127(5) 0.071(4) 0.002(4) 0.009(3) 0.030(3)
C6 0.061(4) 0.113(5) 0.055(3) -0.004(4) -0.001(3) 0.011(4)
C7 0.0347(19) 0.039(2) 0.0308(18) 0.0066(17) 0.0047(16) 0.0169(16)
C8 0.033(2) 0.046(2) 0.0269(18) -0.0095(16) -0.0041(15) 0.0201(16)
C9 0.136(2) 0.136(2) 0.144(4) 0.019(2) 0.019(2) 0.072(2)
C10 0.136(2) 0.136(2) 0.144(4) 0.019(2) 0.019(2) 0.072(2)
C11 0.084(3) 0.126(4) 0.087(3) 0.065(3) 0.004(3) 0.054(3)
C9' 0.136(2) 0.136(2) 0.144(4) 0.019(2) 0.019(2) 0.072(2)
C10' 0.136(2) 0.136(2) 0.144(4) 0.019(2) 0.019(2) 0.072(2)
C11' 0.084(3) 0.126(4) 0.087(3) 0.065(3) 0.004(3) 0.054(3)
C12 0.104(3) 0.145(4) 0.093(4) 0.039(3) 0.036(3) 0.081(3)
C13 0.091(3) 0.118(4) 0.064(3) 0.018(3) 0.023(3) 0.060(3)
C14 0.071(3) 0.126(4) 0.058(3) 0.007(3) -0.002(3) 0.058(2)
C15 0.086(3) 0.133(4) 0.085(4) 0.014(3) 0.001(3) 0.059(3)

loop_
_atom_type_symbol
_atom_type_description
_atom_type_scat_dispersion_real
_atom_type_scat_dispersion_imag
_atom_type_scat_source
C C 0.0033 0.0016 'International Tables Vol C Tables 4.2.6.8 and 6.1.1.4'
H H 0.0000 0.0000 'International Tables Vol C Tables 4.2.6.8 and 6.1.1.4'
N N 0.0061 0.0033 'International Tables Vol C Tables 4.2.6.8 and 6.1.1.4'
O O 0.0106 0.0060 'International Tables Vol C Tables 4.2.6.8 and 6.1.1.4'
Co Co 0.3494 0.9721 'International Tables Vol C Tables 4.2.6.8 and 6.1.1.4'

loop_
_geom_angle_atom_site_label_1
_geom_angle_atom_site_label_2
_geom_angle_atom_site_label_3
_geom_angle
_geom_angle_site_symmetry_1
_geom_angle_site_symmetry_3
_geom_angle_publ_flag
O2 Co1 O2 167.1(2) 10_665 . ?
O2 Co1 O1 77.28(12) 10_665 10_665 ?
O2 Co1 O1 93.55(12) . 10_665 ?
O2 Co1 O1 93.55(12) 10_665 . ?
O2 Co1 O1 77.28(12) . . ?
O1 Co1 O1 90.79(18) 10_665 . ?
O2 Co1 N1 93.91(14) 10_665 . ?
O2 Co1 N1 94.77(15) . . ?
O1 Co1 N1 170.89(14) 10_665 . ?
O1 Co1 N1 87.45(16) . . ?
O2 Co1 N1 94.77(15) 10_665 10_665 ?
O2 Co1 N1 93.91(14) . 10_665 ?
O1 Co1 N1 87.45(16) 10_665 10_665 ?
O1 Co1 N1 170.90(14) . 10_665 ?
N1 Co1 N1 95.7(3) . 10_665 ?
C7 O1 Co1 115.6(2) . . ?
C7 O1 H1O 107.6(19) . . ?
Co1 O1 H1O 129.2(15) . . ?
C8 O2 Co1 119.2(3) . . ?
C14 N1 C13 119.3(4) . . ?
C14 N1 Co1 118.0(4) . . ?
C13 N1 Co1 122.4(3) . . ?
C2 C1 C6 118.6(6) . . ?
C2 C1 C7 122.8(5) . . ?
C6 C1 C7 118.5(6) . . ?
C1 C2 C3 120.5(8) . . ?
C1 C2 H2 119.7 . . ?
C3 C2 H2 119.7 . . ?
C4 C3 C2 119.9(9) . . ?
C4 C3 H3 120.1 . . ?
C2 C3 H3 120.1 . . ?
C3 C4 C5 125.3(7) . . ?
C3 C4 H4 117.4 . . ?
C5 C4 H4 117.4 . . ?
C4 C5 C6 116.5(8) . . ?
C4 C5 H5 121.7 . . ?
C6 C5 H5 121.7 . . ?
C1 C6 C5 119.2(9) . . ?
C1 C6 H6 120.4 . . ?
C5 C6 H6 120.4 . . ?
O1 C7 C1 112.2(3) . . ?
O1 C7 C8 108.1(4) . . ?
C1 C7 C8 113.8(4) . . ?
O1 C7 H7 107.5 . . ?
C1 C7 H7 107.5 . . ?
C8 C7 H7 107.5 . . ?
O2 C8 O3 126.7(4) . . ?
O2 C8 C7 118.6(4) . . ?
O3 C8 C7 114.7(4) . . ?
C10 C9 C10 130.6(18) . 10 ?
C10 C9 H9 107.5 . . ?
C10 C9 H9 103.8 10 . ?
C9 C10 C11 95.0(9) . . ?
C9 C10 H10A 112.7 . . ?
C11 C10 H10A 112.7 . . ?
C9 C10 H10B 112.7 . . ?
C11 C10 H10B 112.7 . . ?
H10A C10 H10B 110.2 . . ?
C12 C11 C15 119.6(4) . . ?
C12 C11 C10 120.9(6) . . ?
C15 C11 C10 119.2(6) . . ?
C10' C9' C10' 93.7(14) . 10 ?
C10' C9' H9' 112.8 . . ?
C10' C9' H9' 115.1 10 . ?
C9' C10' H10C 103.4 . . ?
C9' C10' H10D 103.4 . . ?
H10C C10' H10D 105.2 . . ?
C11 C12 C13 120.1(5) . . ?
C11 C12 H12 120.0 . . ?
C13 C12 H12 120.0 . . ?
N1 C13 C12 119.8(5) . . ?
N1 C13 H13 120.1 . . ?
C12 C13 H13 120.1 . . ?
N1 C14 C15 122.1(5) . . ?
N1 C14 H14 118.9 . . ?
C15 C14 H14 118.9 . . ?
C14 C15 C11 119.1(5) . . ?
C14 C15 H15 120.5 . . ?
C11 C15 H15 120.5 . . ?

loop_
_geom_bond_atom_site_label_1
_geom_bond_atom_site_label_2
_geom_bond_distance
_geom_bond_site_symmetry_2
_geom_bond_publ_flag
Co1 O2 2.049(3) 10_665 ?
Co1 O2 2.049(3) . ?
Co1 O1 2.113(3) 10_665 ?
Co1 O1 2.113(3) . ?
Co1 N1 2.128(4) . ?
Co1 N1 2.128(4) 10_665 ?
O1 C7 1.425(5) . ?
O1 H1O 0.849(17) . ?
O2 C8 1.240(6) . ?
O3 C8 1.247(5) . ?
N1 C14 1.336(6) . ?
N1 C13 1.359(7) . ?
C1 C2 1.363(10) . ?
C1 C6 1.383(10) . ?
C1 C7 1.492(6) . ?
C2 C3 1.422(8) . ?
C2 H2 0.9300 . ?
C3 C4 1.266(12) . ?
C3 H3 0.9300 . ?
C4 C5 1.344(14) . ?
C4 H4 0.9300 . ?
C5 C6 1.471(10) . ?
C5 H5 0.9300 . ?
C6 H6 0.9300 . ?
C7 C8 1.550(6) . ?
C7 H7 0.9800 . ?
C9 C10 1.454(13) . ?
C9 C10 1.454(13) 10 ?
C9 H9 0.9786 . ?
C10 C11 1.524(11) . ?
C10 H10A 0.9700 . ?
C10 H10B 0.9700 . ?
C11 C12 1.340(7) . ?
C11 C15 1.384(8) . ?
C9' C10' 1.528(13) . ?
C9' C10' 1.528(13) 10 ?
C9' H9' 0.9658 . ?
C10' H10C 0.9700 . ?
C10' H10D 0.9700 . ?
C12 C13 1.401(7) . ?
C12 H12 0.9300 . ?
C13 H13 0.9300 . ?
C14 C15 1.363(6) . ?
C14 H14 0.9300 . ?
C15 H15 0.9300 . ?

loop_
_geom_hbond_atom_site_label_D
_geom_hbond_atom_site_label_H
_geom_hbond_atom_site_label_A
_geom_hbond_distance_DH
_geom_hbond_distance_HA
_geom_hbond_distance_DA
_geom_hbond_angle_DHA
_geom_hbond_site_symmetry_A
O1 H1O O3 0.849(17) 1.803(18) 2.632(4) 165(2) 6_544
